data_7057064
loop_
_publ_author_name
'Song, Ying'
'Tian, Chong-Bin'
'Wu, Zhao-Feng'
'Huang, Xiao-Ying'

_publ_section_title
;
 Mg1&#x2212;xCoxLi2(3,5-pdcH)2(DMF)2 (x = 0, 0.285, 0.575, 1): a series of
 heterometallic coordination polymers doped with magnetic Co2+ ions
;
_journal_issue 7
_journal_name_full 'New Journal of Chemistry'
_journal_page_first 5096
_journal_paper_doi 10.1039/C7NJ04823H
_journal_volume 42
_journal_year 2018
_chemical_formula_moiety 'C8 H9 Co0.29 Li Mg0.21 N3 O5'
_chemical_formula_sum 'C8 H9 Co0.29 Li Mg0.21 N3 O5'
_chemical_formula_weight 256.23
_space_group_crystal_system orthorhombic
_space_group_IT_number 60
_space_group_name_Hall '-P 2n 2ab'
_space_group_name_H-M_alt 'P b c n'
_symmetry_space_group_name_Hall '-P 2n 2ab'
_symmetry_space_group_name_H-M 'P b c n'
_atom_sites_solution_hydrogens mixed
_audit_creation_method SHELXL-2013
_audit_update_record
;
2017-11-09 deposited with the CCDC.
2018-02-26 downloaded from the CCDC.
;
_cell_angle_alpha 90
_cell_angle_beta 90
_cell_angle_gamma 90
_cell_formula_units_Z 8
_cell_length_a 14.7194(7)
_cell_length_b 8.8624(4)
_cell_length_c 16.4634(8)
_cell_measurement_reflns_used 1979
_cell_measurement_temperature 293(2)
_cell_measurement_theta_max 24.8120
_cell_measurement_theta_min 2.7630
_cell_volume 2147.64(18)
_computing_cell_refinement 'CrysAlisPro, Agilent Technologies'
_computing_data_collection 'CrysAlisPro, Agilent Technologies'
_computing_data_reduction 'CrysAlisPro, Agilent Technologies'
_computing_molecular_graphics 'DIAMOND. Version 3.0. Crystal Impact'
_computing_publication_material 'Windows Word 2010'
_computing_structure_refinement 'SHELXL-2013 (Sheldrick, 2013)'
_computing_structure_solution 'SHELXS-97 (Sheldrick, 1990)'
_diffrn_ambient_temperature 293(2)
_diffrn_detector_area_resol_mean 16.2083
_diffrn_measured_fraction_theta_full 0.999
_diffrn_measured_fraction_theta_max 1.000
_diffrn_measurement_device_type 'Xcalibur, Eos'
_diffrn_measurement_method '\w scans'
_diffrn_radiation_type MoK\a
_diffrn_radiation_wavelength 0.71073
_diffrn_reflns_av_R_equivalents 0.0924
_diffrn_reflns_av_unetI/netI 0.0652
_diffrn_reflns_Laue_measured_fraction_full 0.999
_diffrn_reflns_Laue_measured_fraction_max 1.000
_diffrn_reflns_limit_h_max 18
_diffrn_reflns_limit_h_min -18
_diffrn_reflns_limit_k_max 11
_diffrn_reflns_limit_k_min -11
_diffrn_reflns_limit_l_max 21
_diffrn_reflns_limit_l_min -19
_diffrn_reflns_number 17451
_diffrn_reflns_point_group_measured_fraction_full 0.999
_diffrn_reflns_point_group_measured_fraction_max 1.000
_diffrn_reflns_theta_full 25.242
_diffrn_reflns_theta_max 27.103
_diffrn_reflns_theta_min 2.474
_diffrn_source 'fine-focus sealed tube'
_exptl_absorpt_coefficient_mu 0.562
_exptl_absorpt_correction_T_max 1.00000
_exptl_absorpt_correction_T_min 0.84935
_exptl_absorpt_correction_type multi-scan
_exptl_absorpt_process_details
;
CrysAlisPro, Agilent Technologies,
Version 1.171.36.28 (release 01-02-2013 CrysAlis171 .NET)
(compiled Feb  1 2013,16:14:44)
Empirical absorption correction using spherical harmonics,
 implemented in SCALE3 ABSPACK scaling algorithm.
;
_exptl_crystal_colour purple
_exptl_crystal_density_diffrn 1.585
_exptl_crystal_description block
_exptl_crystal_F_000 1050
_exptl_crystal_preparation 'Magnetic properties'
_exptl_crystal_size_max 0.12
_exptl_crystal_size_mid 0.1
_exptl_crystal_size_min 0.1
_refine_diff_density_max 0.270
_refine_diff_density_min -0.302
_refine_diff_density_rms 0.068
_refine_ls_extinction_method none
_refine_ls_goodness_of_fit_ref 1.009
_refine_ls_hydrogen_treatment mixed
_refine_ls_matrix_type full
_refine_ls_number_parameters 165
_refine_ls_number_reflns 2374
_refine_ls_number_restraints 1
_refine_ls_restrained_S_all 1.009
_refine_ls_R_factor_all 0.0899
_refine_ls_R_factor_gt 0.0472
_refine_ls_shift/su_max 0.000
_refine_ls_shift/su_mean 0.000
_refine_ls_structure_factor_coef Fsqd
_refine_ls_weighting_details
;
 w=1/[\s^2^(Fo^2^)+(0.0260P)^2^+0.9000P]
 where P=(Fo^2^+2Fc^2^)/3
;
_refine_ls_weighting_scheme calc
_refine_ls_wR_factor_gt 0.0782
_refine_ls_wR_factor_ref 0.0926
_reflns_Friedel_coverage 0.000
_reflns_number_gt 1535
_reflns_number_total 2374
_reflns_threshold_expression 'I > 2\s(I)'
_cod_data_source_file c7nj04823h2.cif
_cod_data_source_block 3
_cod_depositor_comments 'Adding full bibliography for 7057062--7057065.cif.'
_cod_database_code 7057064
_shelx_space_group_comment
;
The symmetry employed for this shelxl refinement is uniquely defined
by the following loop, which should always be used as a source of
symmetry information in preference to the above space-group names.
They are only intended as comments.
;
_shelxl_version_number 2013-2

loop_
_space_group_symop_operation_xyz
'x, y, z'
'-x+1/2, -y+1/2, z+1/2'
'x+1/2, -y+1/2, -z'
'-x, y, -z+1/2'
'-x, -y, -z'
'x-1/2, y-1/2, -z-1/2'
'-x-1/2, y-1/2, z'
'x, -y, z-1/2'

loop_
_atom_site_label
_atom_site_type_symbol
_atom_site_fract_x
_atom_site_fract_y
_atom_site_fract_z
_atom_site_U_iso_or_equiv
_atom_site_adp_type
_atom_site_occupancy
_atom_site_site_symmetry_order
_atom_site_calc_flag
_atom_site_refinement_flags_posn
_atom_site_refinement_flags_adp
_atom_site_refinement_flags_occupancy
Co1 Co 0.0000 0.49988(7) 0.2500 0.0136(2) Uani 0.575(4) 2 d S T P
Mg1 Mg 0.0000 0.49988(7) 0.2500 0.0136(2) Uani 0.425(4) 2 d S T P
Li1 Li 0.1014(3) 0.5091(5) 0.5686(3) 0.0241(10) Uani 1 1 d . . .
O1 O 0.01487(12) 0.53092(18) 0.37326(10) 0.0208(5) Uani 1 1 d . . .
O2 O 0.11161(14) 0.6122(2) 0.46782(11) 0.0309(5) Uani 1 1 d . . .
O3 O 0.31845(14) 0.8891(2) 0.14236(12) 0.0350(5) Uani 1 1 d . . .
O4 O 0.39948(12) 0.83988(19) 0.25401(12) 0.0280(5) Uani 1 1 d . . .
O5 O 0.12589(15) 0.2922(2) 0.54275(12) 0.0347(6) Uani 1 1 d . . .
N1 N 0.10920(15) 0.6659(2) 0.25589(13) 0.0197(5) Uani 1 1 d . . .
N2 N 0.17318(17) 0.7299(2) 0.20937(13) 0.0223(5) Uani 1 1 d D . .
H2A H 0.160(2) 0.744(3) 0.1572(7) 0.027 Uiso 1 1 d D U .
N3 N 0.10046(18) 0.0909(3) 0.46012(15) 0.0337(7) Uani 1 1 d . . .
C1 C 0.08702(19) 0.5986(3) 0.39639(16) 0.0204(6) Uani 1 1 d . . .
C2 C 0.14348(18) 0.6669(3) 0.33095(15) 0.0174(6) Uani 1 1 d . . .
C3 C 0.23040(19) 0.7287(3) 0.33117(17) 0.0234(7) Uani 1 1 d . . .
H3A H 0.2687 0.7409 0.3756 0.028 Uiso 1 1 calc R U .
C4 C 0.24776(19) 0.7677(3) 0.25199(16) 0.0199(6) Uani 1 1 d . . .
C5 C 0.3287(2) 0.8380(3) 0.21191(17) 0.0223(6) Uani 1 1 d . . .
C6 C 0.0906(2) 0.2325(3) 0.48248(18) 0.0301(7) Uani 1 1 d . . .
H6A H 0.0538 0.2931 0.4502 0.036 Uiso 1 1 calc R U .
C7 C 0.0604(3) 0.0355(4) 0.3851(2) 0.0517(10) Uani 1 1 d . . .
H7A H 0.0241 0.1135 0.3610 0.077 Uiso 1 1 calc R U .
H7B H 0.0229 -0.0505 0.3966 0.077 Uiso 1 1 calc R U .
H7C H 0.1078 0.0068 0.3481 0.077 Uiso 1 1 calc R U .
C8 C 0.1598(2) -0.0100(3) 0.5056(2) 0.0510(9) Uani 1 1 d . . .
H8A H 0.1689 0.0295 0.5593 0.077 Uiso 1 1 calc R U .
H8B H 0.2173 -0.0179 0.4784 0.077 Uiso 1 1 calc R U .
H8C H 0.1323 -0.1080 0.5091 0.077 Uiso 1 1 calc R U .

loop_
_atom_site_aniso_label
_atom_site_aniso_U_11
_atom_site_aniso_U_22
_atom_site_aniso_U_33
_atom_site_aniso_U_23
_atom_site_aniso_U_13
_atom_site_aniso_U_12
Co1 0.0091(3) 0.0195(3) 0.0123(3) 0.000 0.0002(3) 0.000
Mg1 0.0091(3) 0.0195(3) 0.0123(3) 0.000 0.0002(3) 0.000
Li1 0.025(3) 0.031(3) 0.016(2) -0.001(2) 0.000(2) -0.001(2)
O1 0.0165(11) 0.0286(10) 0.0173(10) 0.0016(7) 0.0002(8) -0.0070(8)
O2 0.0358(13) 0.0445(12) 0.0124(10) 0.0031(9) -0.0040(10) -0.0166(11)
O3 0.0297(13) 0.0535(13) 0.0218(11) 0.0084(10) 0.0005(10) -0.0176(11)
O4 0.0170(11) 0.0317(10) 0.0352(12) 0.0079(9) -0.0037(11) -0.0077(9)
O5 0.0435(15) 0.0355(12) 0.0249(12) -0.0053(9) -0.0012(11) 0.0054(11)
N1 0.0157(12) 0.0274(12) 0.0160(12) 0.0026(10) 0.0016(11) -0.0067(10)
N2 0.0224(14) 0.0315(13) 0.0129(12) 0.0028(10) 0.0003(12) -0.0090(11)
N3 0.0358(17) 0.0288(14) 0.0367(16) -0.0032(12) 0.0029(14) -0.0004(12)
C1 0.0223(16) 0.0208(14) 0.0180(15) 0.0003(11) 0.0001(13) 0.0010(12)
C2 0.0164(14) 0.0213(13) 0.0145(14) 0.0001(11) 0.0001(12) -0.0039(11)
C3 0.0204(17) 0.0308(15) 0.0191(15) 0.0009(12) -0.0063(13) -0.0060(13)
C4 0.0169(13) 0.0233(13) 0.0195(13) -0.0009(12) 0.0002(14) -0.0064(11)
C5 0.0194(16) 0.0238(14) 0.0236(16) -0.0027(12) 0.0045(14) -0.0035(13)
C6 0.0310(18) 0.0300(17) 0.0294(18) 0.0058(13) 0.0048(15) 0.0057(14)
C7 0.061(3) 0.048(2) 0.046(2) -0.0100(17) -0.009(2) -0.0091(19)
C8 0.052(2) 0.0327(17) 0.068(2) -0.0061(18) -0.014(2) 0.0102(17)

loop_
_atom_type_symbol
_atom_type_description
_atom_type_scat_dispersion_real
_atom_type_scat_dispersion_imag
_atom_type_scat_source
C C 0.0033 0.0016 'International Tables Vol C Tables 4.2.6.8 and 6.1.1.4'
H H 0.0000 0.0000 'International Tables Vol C Tables 4.2.6.8 and 6.1.1.4'
Li Li -0.0003 0.0001 'International Tables Vol C Tables 4.2.6.8 and 6.1.1.4'
N N 0.0061 0.0033 'International Tables Vol C Tables 4.2.6.8 and 6.1.1.4'
O O 0.0106 0.0060 'International Tables Vol C Tables 4.2.6.8 and 6.1.1.4'
Mg Mg 0.0486 0.0363 'International Tables Vol C Tables 4.2.6.8 and 6.1.1.4'
Co Co 0.3494 0.9721 'International Tables Vol C Tables 4.2.6.8 and 6.1.1.4'

loop_
_geom_angle_atom_site_label_1
_geom_angle_atom_site_label_2
_geom_angle_atom_site_label_3
_geom_angle
_geom_angle_site_symmetry_1
_geom_angle_site_symmetry_3
O4 Co1 O4 92.49(10) 6_556 7_655
O4 Co1 O1 89.08(7) 6_556 4
O4 Co1 O1 101.58(7) 7_655 4
O4 Co1 O1 101.58(7) 6_556 .
O4 Co1 O1 89.08(7) 7_655 .
O1 Co1 O1 164.65(9) 4 .
O4 Co1 N1 86.19(7) 6_556 4
O4 Co1 N1 178.52(8) 7_655 4
O1 Co1 N1 77.75(7) 4 4
O1 Co1 N1 91.83(7) . 4
O4 Co1 N1 178.52(8) 6_556 .
O4 Co1 N1 86.19(7) 7_655 .
O1 Co1 N1 91.83(8) 4 .
O1 Co1 N1 77.75(7) . .
N1 Co1 N1 95.14(11) 4 .
O2 Li1 O3 106.1(2) . 2_565
O2 Li1 O1 124.9(3) . 5_566
O3 Li1 O1 107.9(2) 2_565 5_566
O2 Li1 O5 105.2(2) . .
O3 Li1 O5 118.4(3) 2_565 .
O1 Li1 O5 94.9(2) 5_566 .
O2 Li1 Mg1 145.8(2) . 5_566
O3 Li1 Mg1 73.75(14) 2_565 5_566
O1 Li1 Mg1 35.16(9) 5_566 5_566
O5 Li1 Mg1 104.36(17) . 5_566
C1 O1 Li1 130.9(2) . 5_566
C1 O1 Co1 116.40(16) . .
Li1 O1 Co1 110.97(15) 5_566 .
C1 O2 Li1 139.5(2) . .
C5 O3 Li1 132.9(2) . 2_564
C5 O4 Mg1 126.30(17) . 6_666
C5 O4 Co1 126.30(17) . 6_666
Mg1 O4 Co1 0.00(2) 6_666 6_666
C6 O5 Li1 120.4(2) . .
C2 N1 N2 105.1(2) . .
C2 N1 Co1 108.91(16) . .
N2 N1 Co1 141.07(17) . .
N1 N2 C4 112.4(2) . .
N1 N2 H2A 117.4(19) . .
C4 N2 H2A 130.2(19) . .
C6 N3 C7 121.0(3) . .
C6 N3 C8 120.5(3) . .
C7 N3 C8 118.2(2) . .
O2 C1 O1 124.9(3) . .
O2 C1 C2 119.0(2) . .
O1 C1 C2 116.0(2) . .
N1 C2 C3 110.7(2) . .
N1 C2 C1 117.1(2) . .
C3 C2 C1 132.1(3) . .
C4 C3 C2 105.5(2) . .
C4 C3 H3A 127.2 . .
C2 C3 H3A 127.2 . .
N2 C4 C3 106.3(2) . .
N2 C4 C5 121.5(2) . .
C3 C4 C5 132.2(3) . .
O3 C5 O4 127.4(3) . .
O3 C5 C4 117.5(3) . .
O4 C5 C4 115.1(2) . .
O5 C6 N3 125.8(3) . .
O5 C6 H6A 117.1 . .
N3 C6 H6A 117.1 . .
N3 C7 H7A 109.5 . .
N3 C7 H7B 109.5 . .
H7A C7 H7B 109.5 . .
N3 C7 H7C 109.5 . .
H7A C7 H7C 109.5 . .
H7B C7 H7C 109.5 . .
N3 C8 H8A 109.5 . .
N3 C8 H8B 109.5 . .
H8A C8 H8B 109.5 . .
N3 C8 H8C 109.5 . .
H8A C8 H8C 109.5 . .
H8B C8 H8C 109.5 . .

loop_
_geom_bond_atom_site_label_1
_geom_bond_atom_site_label_2
_geom_bond_distance
_geom_bond_site_symmetry_2
Co1 O4 2.0504(18) 6_556
Co1 O4 2.0504(18) 7_655
Co1 O1 2.0595(17) 4
Co1 O1 2.0596(17) .
Co1 N1 2.182(2) 4
Co1 N1 2.182(2) .
Li1 O2 1.901(5) .
Li1 O3 1.918(5) 2_565
Li1 O1 1.993(5) 5_566
Li1 O5 2.001(5) .
Li1 Mg1 3.339(4) 5_566
O1 C1 1.278(3) .
O1 Li1 1.993(5) 5_566
O2 C1 1.236(3) .
O3 C5 1.241(3) .
O3 Li1 1.918(5) 2_564
O4 C5 1.251(3) .
O4 Mg1 2.0504(17) 6_666
O4 Co1 2.0504(17) 6_666
O5 C6 1.239(3) .
N1 C2 1.335(3) .
N1 N2 1.340(3) .
N2 C4 1.345(3) .
N2 H2A 0.888(10) .
N3 C6 1.316(3) .
N3 C7 1.454(4) .
N3 C8 1.457(4) .
C1 C2 1.489(4) .
C2 C3 1.391(4) .
C3 C4 1.373(4) .
C3 H3A 0.9300 .
C4 C5 1.498(4) .
C6 H6A 0.9300 .
C7 H7A 0.9600 .
C7 H7B 0.9600 .
C7 H7C 0.9600 .
C8 H8A 0.9600 .
C8 H8B 0.9600 .
C8 H8C 0.9600 .

loop_
_geom_hbond_atom_site_label_D
_geom_hbond_atom_site_label_H
_geom_hbond_atom_site_label_A
_geom_hbond_distance_DH
_geom_hbond_distance_HA
_geom_hbond_distance_DA
_geom_hbond_angle_DHA
_geom_hbond_site_symmetry_A
N2 H2A O5 0.888(10) 1.978(12) 2.837(3) 162(2) 8_565

loop_
_geom_torsion_atom_site_label_1
_geom_torsion_atom_site_label_2
_geom_torsion_atom_site_label_3
_geom_torsion_atom_site_label_4
_geom_torsion
_geom_torsion_site_symmetry_1
C2 N1 N2 C4 1.7(3) .
Co1 N1 N2 C4 -148.7(2) .
Li1 O2 C1 O1 28.7(5) .
Li1 O2 C1 C2 -152.2(3) .
Li1 O1 C1 O2 24.9(4) 5_566
Co1 O1 C1 O2 -171.7(2) .
Li1 O1 C1 C2 -154.2(2) 5_566
Co1 O1 C1 C2 9.2(3) .
N2 N1 C2 C3 -1.4(3) .
Co1 N1 C2 C3 159.37(17) .
N2 N1 C2 C1 -178.7(2) .
Co1 N1 C2 C1 -17.9(3) .
O2 C1 C2 N1 -172.0(2) .
O1 C1 C2 N1 7.1(3) .
O2 C1 C2 C3 11.4(4) .
O1 C1 C2 C3 -169.5(3) .
N1 C2 C3 C4 0.7(3) .
C1 C2 C3 C4 177.4(3) .
N1 N2 C4 C3 -1.2(3) .
N1 N2 C4 C5 178.7(2) .
C2 C3 C4 N2 0.3(3) .
C2 C3 C4 C5 -179.7(3) .
Li1 O3 C5 O4 -0.4(5) 2_564
Li1 O3 C5 C4 178.4(3) 2_564
Mg1 O4 C5 O3 30.0(4) 6_666
Co1 O4 C5 O3 30.0(4) 6_666
Mg1 O4 C5 C4 -148.89(17) 6_666
Co1 O4 C5 C4 -148.89(17) 6_666
N2 C4 C5 O3 14.7(4) .
C3 C4 C5 O3 -165.3(3) .
N2 C4 C5 O4 -166.3(2) .
C3 C4 C5 O4 13.7(4) .
Li1 O5 C6 N3 -178.9(3) .
C7 N3 C6 O5 -176.0(3) .
C8 N3 C6 O5 -2.5(5) .
